data_7010903
loop_
_publ_author_name
'Bruce, Michael I.'
'Skelton, Brian W.'
'White, Allan H.'
'Zaitseva, Natasha N.'

_publ_section_title
;
 Reactions of Ru(C&#xE002;CPh)(PPh3)2Cp* with tetracyanoethene:
 cycloaddition, formation of unusual \h2-CNR complexes and
 oligomerisation via bridging cyanocarbon ligands
;
_journal_issue 24
_journal_name_full 'Journal of the Chemical Society, Dalton Transactions'
_journal_page_first 3627
_journal_paper_doi 10.1039/b105131h
_journal_year 2001
_chemical_formula_sum 'C42 H35 N4 P Ru'
_chemical_formula_weight 727.81
_space_group_IT_number 14
_symmetry_cell_setting monoclinic
_symmetry_space_group_name_Hall '-P 2ybc'
_symmetry_space_group_name_H-M 'P 1 21/c 1'
_cell_angle_alpha 90.00000
_cell_angle_beta 92.790(2)
_cell_angle_gamma 90.00000
_cell_formula_units_Z 4
_cell_length_a 9.8310(10)
_cell_length_b 20.850(2)
_cell_length_c 17.600(2)
_cell_measurement_reflns_used 5784
_cell_measurement_temperature 153
_cell_measurement_theta_max 22.8
_cell_measurement_theta_min 2.6
_cell_volume 3603.3(6)
_computing_cell_refinement 'Siemens SAINT (Siemens, 1995)'
_computing_data_collection 'Siemens SMART (Siemens, 1995)'
_computing_data_reduction 'xtal ADDREF SORTRF'
_computing_molecular_graphics xtal
_computing_publication_material 'xtal BONDLA CIFIO'
_computing_structure_refinement 'xtal CRYLSQ'
_computing_structure_solution xtal
_diffrn_ambient_temperature 153
_diffrn_measurement_device_type
;
Bruker SMART CCD diffractometer
;
_diffrn_measurement_method '\w scans'
_diffrn_radiation_detector 'CCD area detector'
_diffrn_radiation_monochromator graphite
_diffrn_radiation_source 'sealed tube'
_diffrn_radiation_type 'Mo K\a'
_diffrn_radiation_wavelength .71073
_diffrn_reflns_av_R_equivalents .030
_diffrn_reflns_av_sigmaI/netI .058
_diffrn_reflns_limit_h_max 13
_diffrn_reflns_limit_h_min -13
_diffrn_reflns_limit_k_max 28
_diffrn_reflns_limit_k_min 0
_diffrn_reflns_limit_l_max 24
_diffrn_reflns_limit_l_min 0
_diffrn_reflns_number 35503
_diffrn_reflns_theta_max 29.17
_diffrn_reflns_theta_min 1.95
_diffrn_standards_decay_% 0
_exptl_absorpt_coefficient_mu .514
_exptl_absorpt_correction_T_max .831
_exptl_absorpt_correction_T_min .684
_exptl_absorpt_correction_type multi-scan
_exptl_absorpt_process_details
;
SADABS; Sheldrick, 1996
;
_exptl_crystal_colour red
_exptl_crystal_density_diffrn 1.342
_exptl_crystal_description cuboid
_exptl_crystal_F_000 1496
_exptl_crystal_size_max .28
_exptl_crystal_size_mid .25
_exptl_crystal_size_min .22
_refine_diff_density_max 1.168
_refine_diff_density_min -.748
_refine_ls_goodness_of_fit_all 1.335
_refine_ls_goodness_of_fit_ref 1.442
_refine_ls_hydrogen_treatment noref
_refine_ls_matrix_type full
_refine_ls_number_constraints 0
_refine_ls_number_parameters 433
_refine_ls_number_reflns 7132
_refine_ls_number_restraints 0
_refine_ls_R_factor_all .058
_refine_ls_R_factor_gt .04
_refine_ls_shift/su_max .042
_refine_ls_shift/su_mean .001
_refine_ls_structure_factor_coef F
_refine_ls_weighting_scheme calc
_refine_ls_wR_factor_all .055
_refine_ls_wR_factor_ref .052
_reflns_d_resolution_high .729
_reflns_d_resolution_low 10.403
_reflns_Friedel_coverage 0
_reflns_limit_h_max 13
_reflns_limit_h_min 0
_reflns_limit_k_max 28
_reflns_limit_k_min 0
_reflns_limit_l_max 23
_reflns_limit_l_min -24
_reflns_number_gt 7132
_reflns_number_total 9120
_reflns_threshold_expression 'F    > 4.00 sig(F   )'
_cod_data_source_file b105131h.txt
_cod_data_source_block br723
_cod_original_sg_symbol_Hall -p_2ybc
_cod_original_sg_symbol_H-M P_1_21/c_1
_cod_original_formula_sum 'C42 H35 N4 P1 Ru1'
_cod_database_code 7010903

loop_
_symmetry_equiv_pos_as_xyz
+x,+y,+z
-x,1/2+y,1/2-z
-x,-y,-z
+x,1/2-y,1/2+z

loop_
_atom_site_label
_atom_site_fract_x
_atom_site_fract_y
_atom_site_fract_z
_atom_site_U_iso_or_equiv
_atom_site_adp_type
_atom_site_calc_flag
_atom_site_calc_attached_atom
_atom_site_occupancy
_atom_site_disorder_assembly
_atom_site_disorder_group
Ru .25388(2) .411704(10) .251338(14) .01691(11) Uani ? ? 1.00000 ? ?
P1 .06567(8) .33822(3) .24278(4) .0181(3) Uani ? ? 1.00000 ? ?
C111 -.0377(3) .32026(13) .32552(17) .0201(14) Uani ? ? 1.00000 ? ?
C112 -.0731(3) .36706(14) .37770(17) .0213(14) Uani ? ? 1.00000 ? ?
C113 -.1475(3) .35087(15) .44037(18) .0254(16) Uani ? ? 1.00000 ? ?
C114 -.1897(4) .28805(16) .4505(2) .0321(18) Uani ? ? 1.00000 ? ?
C115 -.1601(4) .24198(16) .3977(2) .0362(19) Uani ? ? 1.00000 ? ?
C116 -.0859(3) .25733(15) .33605(19) .0286(16) Uani ? ? 1.00000 ? ?
C121 .1080(3) .25629(14) .21424(17) .0216(14) Uani ? ? 1.00000 ? ?
C122 .1862(3) .21901(15) .2654(2) .0277(16) Uani ? ? 1.00000 ? ?
C123 .2185(4) .15606(16) .2464(2) .0347(18) Uani ? ? 1.00000 ? ?
C124 .1739(4) .13094(15) .1768(2) .0351(19) Uani ? ? 1.00000 ? ?
C125 .0943(3) .16722(15) .1272(2) .0297(17) Uani ? ? 1.00000 ? ?
C126 .0602(3) .23018(14) .14541(18) .0248(15) Uani ? ? 1.00000 ? ?
C131 -.0589(3) .36113(14) .16674(17) .0212(14) Uani ? ? 1.00000 ? ?
C132 -.0153(3) .39414(16) .10446(18) .0274(16) Uani ? ? 1.00000 ? ?
C133 -.1045(4) .40784(16) .0431(2) .0330(18) Uani ? ? 1.00000 ? ?
C134 -.2397(4) .38873(18) .0444(2) .0342(18) Uani ? ? 1.00000 ? ?
C135 -.2842(3) .35684(17) .1066(2) .0341(18) Uani ? ? 1.00000 ? ?
C136 -.1950(3) .34282(15) .16804(18) .0250(15) Uani ? ? 1.00000 ? ?
C1 .1113(3) .49362(13) .25175(16) .0199(14) Uani ? ? 1.00000 ? ?
C11 -.0342(3) .48586(13) .25512(17) .0216(15) Uani ? ? 1.00000 ? ?
N11 -.1503(3) .48266(13) .25509(16) .0307(15) Uani ? ? 1.00000 ? ?
C12 .1424(3) .53926(14) .19286(18) .0246(15) Uani ? ? 1.00000 ? ?
N12 .1639(3) .57435(14) .14457(17) .0354(16) Uani ? ? 1.00000 ? ?
C2 .2016(3) .49216(13) .32177(17) .0193(13) Uani ? ? 1.00000 ? ?
C21 .2809(3) .54875(13) .35031(17) .0207(14) Uani ? ? 1.00000 ? ?
C22 .2381(3) .61069(15) .33174(18) .0258(16) Uani ? ? 1.00000 ? ?
C23 .3105(4) .66305(15) .3597(2) .0323(17) Uani ? ? 1.00000 ? ?
C24 .4250(4) .65527(16) .4071(2) .0340(18) Uani ? ? 1.00000 ? ?
C25 .4651(3) .59470(16) .4283(2) .0339(18) Uani ? ? 1.00000 ? ?
C26 .3939(3) .54109(15) .40090(18) .0268(16) Uani ? ? 1.00000 ? ?
C3 .2110(3) .43083(14) .35735(17) .0197(14) Uani ? ? 1.00000 ? ?
C4 .2185(3) .40979(13) .43038(17) .0216(14) Uani ? ? 1.00000 ? ?
C41 .2598(3) .34450(15) .44597(17) .0267(16) Uani ? ? 1.00000 ? ?
N41 .2938(3) .29301(14) .45613(17) .0393(17) Uani ? ? 1.00000 ? ?
C42 .1828(3) .45009(15) .49232(18) .0267(16) Uani ? ? 1.00000 ? ?
N42 .1564(4) .48374(14) .54086(17) .0412(18) Uani ? ? 1.00000 ? ?
C01 .3689(3) .35681(14) .16058(18) .0245(15) Uani ? ? 1.00000 ? ?
C011 .3299(3) .30708(16) .1025(2) .0325(18) Uani ? ? 1.00000 ? ?
C02 .3790(3) .42345(16) .14430(18) .0264(16) Uani ? ? 1.00000 ? ?
C021 .3449(4) .45411(18) .0687(2) .037(2) Uani ? ? 1.00000 ? ?
C03 .4464(3) .45386(15) .20813(18) .0248(15) Uani ? ? 1.00000 ? ?
C031 .4970(3) .52179(16) .2094(2) .0332(18) Uani ? ? 1.00000 ? ?
C04 .4804(3) .40621(15) .26360(18) .0258(16) Uani ? ? 1.00000 ? ?
C041 .5719(3) .41213(17) .3336(2) .0345(18) Uani ? ? 1.00000 ? ?
C05 .4318(3) .34531(14) .23672(19) .0245(15) Uani ? ? 1.00000 ? ?
C051 .4767(3) .28298(16) .2694(2) .0339(18) Uani ? ? 1.00000 ? ?
H112 -.04569 .41040 .37035 .02700 Uiso ? ? 1.00000 ? ?
H113 -.16961 .38318 .47651 .03200 Uiso ? ? 1.00000 ? ?
H114 -.23934 .27684 .49425 .04100 Uiso ? ? 1.00000 ? ?
H115 -.19161 .19853 .40412 .04600 Uiso ? ? 1.00000 ? ?
H116 -.06678 .22523 .29913 .03600 Uiso ? ? 1.00000 ? ?
H122 .21729 .23643 .31375 .03600 Uiso ? ? 1.00000 ? ?
H123 .27132 .13005 .28233 .04400 Uiso ? ? 1.00000 ? ?
H124 .19866 .08796 .16354 .04300 Uiso ? ? 1.00000 ? ?
H125 .06199 .14922 .07890 .04000 Uiso ? ? 1.00000 ? ?
H126 .00431 .25550 .11028 .03200 Uiso ? ? 1.00000 ? ?
H132 .07789 .40797 .10378 .03500 Uiso ? ? 1.00000 ? ?
H133 -.07224 .43045 -.00040 .04100 Uiso ? ? 1.00000 ? ?
H134 -.30169 .39736 .00145 .04200 Uiso ? ? 1.00000 ? ?
H135 -.37787 .34467 .10854 .04300 Uiso ? ? 1.00000 ? ?
H136 -.22803 .32062 .21160 .03200 Uiso ? ? 1.00000 ? ?
H22 .15797 .61687 .29880 .03300 Uiso ? ? 1.00000 ? ?
H23 .27984 .70566 .34571 .04200 Uiso ? ? 1.00000 ? ?
H24 .47598 .69244 .42541 .04200 Uiso ? ? 1.00000 ? ?
H25 .54408 .58888 .46228 .04100 Uiso ? ? 1.00000 ? ?
H26 .42247 .49875 .41652 .03400 Uiso ? ? 1.00000 ? ?
H011a .23794 .31353 .08444 .04800 Uiso ? ? 1.00000 ? ?
H011b .33771 .26543 .12480 .04800 Uiso ? ? 1.00000 ? ?
H011c .38760 .30964 .06053 .04800 Uiso ? ? 1.00000 ? ?
H021a .29060 .49192 .07449 .05500 Uiso ? ? 1.00000 ? ?
H021b .29498 .42538 .03531 .05500 Uiso ? ? 1.00000 ? ?
H021c .42539 .46681 .04518 .05500 Uiso ? ? 1.00000 ? ?
H031a .44112 .54799 .17667 .05000 Uiso ? ? 1.00000 ? ?
H031b .58838 .52360 .19413 .05000 Uiso ? ? 1.00000 ? ?
H031c .49494 .53850 .26016 .05000 Uiso ? ? 1.00000 ? ?
H041a .65597 .39148 .32627 .05200 Uiso ? ? 1.00000 ? ?
H041b .52947 .39273 .37557 .05200 Uiso ? ? 1.00000 ? ?
H041c .58848 .45652 .34495 .05200 Uiso ? ? 1.00000 ? ?
H051a .44108 .27694 .31832 .05200 Uiso ? ? 1.00000 ? ?
H051b .57350 .28064 .27408 .05200 Uiso ? ? 1.00000 ? ?
H051c .44415 .24858 .23734 .05200 Uiso ? ? 1.00000 ? ?

loop_
_atom_site_aniso_label
_atom_site_aniso_U_11
_atom_site_aniso_U_22
_atom_site_aniso_U_33
_atom_site_aniso_U_12
_atom_site_aniso_U_13
_atom_site_aniso_U_23
Ru .01327(11) .01530(11) .02210(12) -.00099(9) .00029(8) .00140(10)
P1 .0154(3) .0160(3) .0228(4) -.0013(3) .0013(3) -.0008(3)
C111 .0162(14) .0184(14) .0255(15) -.0006(11) .0004(11) .0015(11)
C112 .0175(14) .0179(14) .0284(16) .0003(11) -.0007(12) -.0025(12)
C113 .0234(16) .0257(16) .0273(16) .0020(12) .0025(13) -.0023(12)
C114 .0334(19) .0312(18) .0329(18) -.0013(14) .0122(15) .0037(14)
C115 .042(2) .0245(17) .043(2) -.0048(15) .0165(17) .0001(15)
C116 .0317(17) .0210(15) .0338(18) -.0035(13) .0090(14) -.0034(13)
C121 .0197(15) .0174(14) .0283(16) -.0024(11) .0056(12) -.0027(12)
C122 .0262(17) .0203(15) .0366(18) .0023(12) .0013(14) -.0004(13)
C123 .038(2) .0243(16) .042(2) .0061(14) .0034(17) .0021(15)
C124 .038(2) .0188(15) .050(2) .0019(14) .0141(17) -.0033(15)
C125 .0301(17) .0236(16) .0364(18) -.0061(13) .0111(14) -.0068(14)
C126 .0209(15) .0224(15) .0317(17) -.0032(12) .0068(13) -.0022(13)
C131 .0188(14) .0206(14) .0240(15) .0009(11) -.0010(12) -.0031(12)
C132 .0217(15) .0306(17) .0296(17) -.0024(13) -.0012(13) -.0007(13)
C133 .0323(18) .037(2) .0295(17) -.0024(15) -.0031(14) .0072(14)
C134 .0275(18) .044(2) .0300(18) .0057(15) -.0074(14) -.0016(15)
C135 .0174(16) .043(2) .042(2) -.0007(14) -.0029(14) -.0047(16)
C136 .0206(15) .0252(15) .0295(16) -.0011(12) .0028(12) -.0018(13)
C1 .0241(15) .0149(13) .0207(14) .0033(11) .0009(12) .0010(11)
C11 .0267(17) .0120(13) .0257(15) .0042(11) -.0029(12) -.0011(11)
N11 .0220(14) .0262(14) .0436(17) .0031(11) -.0020(12) -.0024(12)
C12 .0238(16) .0221(15) .0276(16) .0004(12) -.0032(13) .0012(13)
N12 .0447(18) .0274(15) .0338(16) -.0009(13) -.0022(14) .0069(12)
C2 .0159(13) .0158(13) .0261(15) .0007(11) -.0005(11) .0012(11)
C21 .0210(15) .0166(14) .0249(15) -.0016(11) .0038(12) .0003(11)
C22 .0265(16) .0204(14) .0305(17) -.0008(12) .0023(13) .0001(13)
C23 .038(2) .0189(15) .041(2) -.0026(14) .0057(15) .0011(14)
C24 .0342(19) .0255(17) .043(2) -.0146(14) .0067(16) -.0078(15)
C25 .0267(17) .0335(18) .041(2) -.0084(14) -.0055(15) -.0043(15)
C26 .0264(17) .0211(15) .0322(17) -.0020(12) -.0052(13) -.0011(13)
C3 .0132(13) .0197(14) .0261(15) -.0033(11) -.0021(11) -.0002(11)
C4 .0234(15) .0166(14) .0246(15) -.0029(11) -.0009(12) .0005(11)
C41 .0314(17) .0258(17) .0226(15) -.0007(13) -.0012(13) .0017(13)
N41 .054(2) .0247(15) .0384(17) .0058(14) -.0017(15) .0058(13)
C42 .0346(18) .0206(15) .0248(16) -.0008(13) -.0008(13) .0054(13)
N42 .066(2) .0282(15) .0297(16) .0048(15) .0064(15) .0021(13)
C01 .0163(14) .0241(15) .0337(17) -.0014(12) .0084(12) -.0012(13)
C011 .0238(17) .0341(18) .040(2) -.0019(14) .0103(14) -.0101(15)
C02 .0164(15) .0334(17) .0298(17) -.0026(12) .0056(12) .0037(13)
C021 .033(2) .045(2) .0325(19) -.0036(16) .0083(15) .0059(16)
C03 .0144(14) .0268(16) .0337(17) -.0042(12) .0060(12) .0019(13)
C031 .0246(17) .0309(18) .045(2) -.0085(14) .0060(15) .0029(15)
C04 .0122(14) .0340(17) .0313(17) .0012(12) .0025(12) .0007(14)
C041 .0171(15) .045(2) .041(2) -.0010(14) -.0026(14) -.0012(16)
C05 .0120(13) .0228(15) .0390(18) .0024(11) .0051(12) -.0027(13)
C051 .0235(17) .0266(17) .052(2) .0070(13) .0076(15) .0062(15)

loop_
_atom_type_symbol
_atom_type_description
_atom_type_oxidation_number
_atom_type_number_in_cell
_atom_type_scat_dispersion_real
_atom_type_scat_dispersion_imag
_atom_type_scat_source
C ? 0 168 .002 .002 'Int Tables Vol IV Tables 2.2B and 2.3.1'
H ? 0 140 0 0 'Int Tables Vol IV Tables 2.2B and 2.3.1'
N ? 0 16 .004 .003 'Int Tables Vol IV Tables 2.2B and 2.3.1'
P ? 0 4 .09 .095 'Int Tables Vol IV Tables 2.2B and 2.3.1'
Ru ? 0 4 -1.42 .836 'Int Tables Vol IV Tables 2.2B and 2.3.1'

loop_
_diffrn_attenuator_code
_diffrn_attenuator_scale
? ?

loop_
_geom_angle_atom_site_label_1
_geom_angle_atom_site_label_2
_geom_angle_atom_site_label_3
_geom_angle_site_symmetry_1
_geom_angle_site_symmetry_2
_geom_angle_site_symmetry_3
_geom_angle
_geom_angle_publ_flag
P1 Ru C1 . . . 90.36(8) ?
P1 Ru C2 . . . 109.09(8) ?
P1 Ru C3 . . . 89.37(8) ?
P1 Ru C01 . . . 92.43(8) ?
P1 Ru C02 . . . 117.09(8) ?
P1 Ru C03 . . . 152.30(8) ?
P1 Ru C04 . . . 137.40(8) ?
P1 Ru C05 . . . 101.58(8) ?
C1 Ru C2 . . . 39.66(10) ?
C1 Ru C3 . . . 71.10(11) ?
C1 Ru C01 . . . 135.94(11) ?
C1 Ru C02 . . . 106.47(11) ?
C1 Ru C03 . . . 104.07(11) ?
C1 Ru C04 . . . 132.08(11) ?
C1 Ru C05 . . . 166.05(11) ?
C2 Ru C3 . . . 39.98(11) ?
C2 Ru C01 . . . 156.98(11) ?
C2 Ru C02 . . . 122.37(11) ?
C2 Ru C03 . . . 96.76(11) ?
C2 Ru C04 . . . 104.38(11) ?
C2 Ru C05 . . . 138.48(11) ?
C3 Ru C01 . . . 152.84(11) ?
C3 Ru C02 . . . 153.54(11) ?
C3 Ru C03 . . . 117.51(11) ?
C3 Ru C04 . . . 100.19(11) ?
C3 Ru C05 . . . 115.74(12) ?
C01 Ru C02 . . . 35.89(11) ?
C01 Ru C03 . . . 60.74(11) ?
C01 Ru C04 . . . 61.33(11) ?
C01 Ru C05 . . . 37.52(11) ?
C02 Ru C03 . . . 36.34(11) ?
C02 Ru C04 . . . 61.04(11) ?
C02 Ru C05 . . . 61.69(11) ?
C03 Ru C04 . . . 36.97(11) ?
C03 Ru C05 . . . 62.09(11) ?
C04 Ru C05 . . . 37.16(11) ?
Ru P1 C111 . . . 121.99(9) ?
Ru P1 C121 . . . 115.28(10) ?
Ru P1 C131 . . . 111.41(10) ?
C111 P1 C121 . . . 99.64(13) ?
C111 P1 C131 . . . 104.68(13) ?
C121 P1 C131 . . . 101.26(13) ?
P1 C111 C112 . . . 122.6(2) ?
P1 C111 C116 . . . 119.5(2) ?
C112 C111 C116 . . . 117.9(3) ?
C111 C112 C113 . . . 120.6(3) ?
C111 C112 H112 . . . 119.5 ?
C113 C112 H112 . . . 120.0 ?
C112 C113 C114 . . . 120.1(3) ?
C112 C113 H113 . . . 119.9 ?
C114 C113 H113 . . . 120.0 ?
C113 C114 C115 . . . 119.8(3) ?
C113 C114 H114 . . . 119.9 ?
C115 C114 H114 . . . 120.2 ?
C114 C115 C116 . . . 120.5(3) ?
C114 C115 H115 . . . 119.7 ?
C116 C115 H115 . . . 119.8 ?
C111 C116 C115 . . . 121.0(3) ?
C111 C116 H116 . . . 118.8 ?
C115 C116 H116 . . . 120.1 ?
P1 C121 C122 . . . 117.9(2) ?
P1 C121 C126 . . . 122.2(2) ?
C122 C121 C126 . . . 119.9(3) ?
C121 C122 C123 . . . 119.7(3) ?
C121 C122 H122 . . . 120.2 ?
C123 C122 H122 . . . 120.1 ?
C122 C123 C124 . . . 120.2(3) ?
C122 C123 H123 . . . 119.5 ?
C124 C123 H123 . . . 120.3 ?
C123 C124 C125 . . . 120.1(3) ?
C123 C124 H124 . . . 119.7 ?
C125 C124 H124 . . . 120.2 ?
C124 C125 C126 . . . 120.6(3) ?
C124 C125 H125 . . . 119.9 ?
C126 C125 H125 . . . 119.6 ?
C121 C126 C125 . . . 119.6(3) ?
C121 C126 H126 . . . 120.2 ?
C125 C126 H126 . . . 120.2 ?
P1 C131 C132 . . . 119.1(2) ?
P1 C131 C136 . . . 121.7(2) ?
C132 C131 C136 . . . 119.1(3) ?
C131 C132 C133 . . . 120.8(3) ?
C131 C132 H132 . . . 119.5 ?
C133 C132 H132 . . . 119.7 ?
C132 C133 C134 . . . 119.8(3) ?
C132 C133 H133 . . . 119.9 ?
C134 C133 H133 . . . 120.3 ?
C133 C134 C135 . . . 119.7(3) ?
C133 C134 H134 . . . 120.1 ?
C135 C134 H134 . . . 120.1 ?
C134 C135 C136 . . . 120.6(3) ?
C134 C135 H135 . . . 120.1 ?
C136 C135 H135 . . . 119.3 ?
C131 C136 C135 . . . 120.0(3) ?
C131 C136 H136 . . . 120.4 ?
C135 C136 H136 . . . 119.6 ?
Ru C1 C11 . . . 122.9(2) ?
Ru C1 C12 . . . 110.4(2) ?
Ru C1 C2 . . . 68.44(15) ?
C11 C1 C12 . . . 110.3(2) ?
C11 C1 C2 . . . 121.2(3) ?
C12 C1 C2 . . . 117.9(3) ?
C1 C11 N11 . . . 176.1(3) ?
C1 C12 N12 . . . 177.7(3) ?
Ru C2 C1 . . . 71.90(16) ?
Ru C2 C21 . . . 132.3(2) ?
Ru C2 C3 . . . 62.85(16) ?
C1 C2 C21 . . . 123.1(2) ?
C1 C2 C3 . . . 114.0(2) ?
C21 C2 C3 . . . 122.8(3) ?
C2 C21 C22 . . . 120.6(3) ?
C2 C21 C26 . . . 120.7(3) ?
C22 C21 C26 . . . 118.5(3) ?
C21 C22 C23 . . . 120.3(3) ?
C21 C22 H22 . . . 119.6 ?
C23 C22 H22 . . . 120.1 ?
C22 C23 C24 . . . 121.0(3) ?
C22 C23 H23 . . . 119.1 ?
C24 C23 H23 . . . 119.9 ?
C23 C24 C25 . . . 119.3(3) ?
C23 C24 H24 . . . 120.1 ?
C25 C24 H24 . . . 120.6 ?
C24 C25 C26 . . . 120.8(3) ?
C24 C25 H25 . . . 119.8 ?
C26 C25 H25 . . . 119.3 ?
C21 C26 C25 . . . 119.9(3) ?
C21 C26 H26 . . . 119.9 ?
C25 C26 H26 . . . 120.1 ?
Ru C3 C2 . . . 77.17(18) ?
Ru C3 C4 . . . 145.7(2) ?
C2 C3 C4 . . . 134.9(3) ?
C3 C4 C41 . . . 119.1(3) ?
C3 C4 C42 . . . 121.8(3) ?
C41 C4 C42 . . . 119.0(3) ?
C4 C41 N41 . . . 177.9(4) ?
C4 C42 N42 . . . 177.9(3) ?
Ru C01 C011 . . . 134.5(2) ?
Ru C01 C02 . . . 72.31(18) ?
Ru C01 C05 . . . 69.37(17) ?
C011 C01 C02 . . . 123.9(3) ?
C011 C01 C05 . . . 126.5(3) ?
C02 C01 C05 . . . 108.2(3) ?
C01 C011 H011a . . . 109.8 ?
C01 C011 H011b . . . 109.7 ?
C01 C011 H011c . . . 110.4 ?
H011a C011 H011b . . . 108.8 ?
H011a C011 H011c . . . 108.9 ?
H011b C011 H011c . . . 109.3 ?
Ru C02 C01 . . . 71.79(18) ?
Ru C02 C021 . . . 131.6(2) ?
Ru C02 C03 . . . 69.52(18) ?
C01 C02 C021 . . . 125.5(3) ?
C01 C02 C03 . . . 108.1(3) ?
C021 C02 C03 . . . 125.8(3) ?
C02 C021 H021a . . . 110.9 ?
C02 C021 H021b . . . 111.3 ?
C02 C021 H021c . . . 110.6 ?
H021a C021 H021b . . . 107.9 ?
H021a C021 H021c . . . 107.3 ?
H021b C021 H021c . . . 108.7 ?
Ru C03 C02 . . . 74.14(18) ?
Ru C03 C031 . . . 130.3(2) ?
Ru C03 C04 . . . 70.67(17) ?
C02 C03 C031 . . . 125.0(3) ?
C02 C03 C04 . . . 108.4(3) ?
C031 C03 C04 . . . 125.6(3) ?
C03 C031 H031a . . . 110.6 ?
C03 C031 H031b . . . 110.5 ?
C03 C031 H031c . . . 109.6 ?
H031a C031 H031b . . . 109.3 ?
H031a C031 H031c . . . 108.6 ?
H031b C031 H031c . . . 108.2 ?
Ru C04 C03 . . . 72.35(17) ?
Ru C04 C041 . . . 129.3(2) ?
Ru C04 C05 . . . 72.37(16) ?
C03 C04 C041 . . . 128.4(3) ?
C03 C04 C05 . . . 109.3(3) ?
C041 C04 C05 . . . 121.6(3) ?
C04 C041 H041a . . . 110.1 ?
C04 C041 H041b . . . 109.6 ?
C04 C041 H041c . . . 109.9 ?
H041a C041 H041b . . . 109.3 ?
H041a C041 H041c . . . 109.0 ?
H041b C041 H041c . . . 108.9 ?
Ru C05 C01 . . . 73.11(17) ?
Ru C05 C04 . . . 70.47(17) ?
Ru C05 C051 . . . 135.5(2) ?
C01 C05 C04 . . . 106.0(3) ?
C01 C05 C051 . . . 127.0(3) ?
C04 C05 C051 . . . 124.3(3) ?
C05 C051 H051a . . . 110.5 ?
C05 C051 H051b . . . 110.9 ?
C05 C051 H051c . . . 110.2 ?
H051a C051 H051b . . . 108.9 ?
H051a C051 H051c . . . 107.8 ?
H051b C051 H051c . . . 108.5 ?

loop_
_geom_bond_atom_site_label_1
_geom_bond_atom_site_label_2
_geom_bond_site_symmetry_1
_geom_bond_site_symmetry_2
_geom_bond_distance
_geom_bond_publ_flag
Ru P1 . . 2.4013(8) ?
Ru C1 . . 2.210(3) ?
Ru C2 . . 2.162(3) ?
Ru C3 . . 1.973(3) ?
Ru C01 . . 2.306(3) ?
Ru C02 . . 2.313(3) ?
Ru C03 . . 2.252(3) ?
Ru C04 . . 2.230(3) ?
Ru C05 . . 2.255(3) ?
P1 C111 . . 1.854(3) ?
P1 C121 . . 1.834(3) ?
P1 C131 . . 1.833(3) ?
C111 C112 . . 1.396(4) ?
C111 C116 . . 1.410(4) ?
C112 C113 . . 1.394(4) ?
C112 H112 . . .954 ?
C113 C114 . . 1.388(5) ?
C113 H113 . . .959 ?
C114 C115 . . 1.377(5) ?
C114 H114 . . .961 ?
C115 C116 . . 1.374(5) ?
C115 H115 . . .966 ?
C116 H116 . . .958 ?
C121 C122 . . 1.392(4) ?
C121 C126 . . 1.389(4) ?
C122 C123 . . 1.395(5) ?
C122 H122 . . .961 ?
C123 C124 . . 1.383(5) ?
C123 H123 . . .966 ?
C124 C125 . . 1.372(5) ?
C124 H124 . . .961 ?
C125 C126 . . 1.396(4) ?
C125 H125 . . .969 ?
C126 H126 . . .964 ?
C131 C132 . . 1.380(4) ?
C131 C136 . . 1.392(4) ?
C132 C133 . . 1.388(5) ?
C132 H132 . . .961 ?
C133 C134 . . 1.389(5) ?
C133 H133 . . .965 ?
C134 C135 . . 1.372(5) ?
C134 H134 . . .964 ?
C135 C136 . . 1.390(5) ?
C135 H135 . . .957 ?
C136 H136 . . .965 ?
C1 C11 . . 1.443(4) ?
C1 C12 . . 1.451(4) ?
C1 C2 . . 1.484(4) ?
C11 N11 . . 1.143(4) ?
C12 N12 . . 1.149(4) ?
C2 C21 . . 1.488(4) ?
C2 C3 . . 1.425(4) ?
C21 C22 . . 1.392(4) ?
C21 C26 . . 1.398(4) ?
C22 C23 . . 1.381(5) ?
C22 H22 . . .964 ?
C23 C24 . . 1.377(5) ?
C23 H23 . . .967 ?
C24 C25 . . 1.369(5) ?
C24 H24 . . .970 ?
C25 C26 . . 1.392(5) ?
C25 H25 . . .965 ?
C26 H26 . . .963 ?
C3 C4 . . 1.357(4) ?
C4 C41 . . 1.443(4) ?
C4 C42 . . 1.433(4) ?
C41 N41 . . 1.136(4) ?
C42 N42 . . 1.145(4) ?
C01 C011 . . 1.493(5) ?
C01 C02 . . 1.423(4) ?
C01 C05 . . 1.468(4) ?
C011 H011a . . .953 ?
C011 H011b . . .954 ?
C011 H011c . . .955 ?
C02 C021 . . 1.499(5) ?
C02 C03 . . 1.425(4) ?
C021 H021a . . .960 ?
C021 H021b . . .958 ?
C021 H021c . . .948 ?
C03 C031 . . 1.501(5) ?
C03 C04 . . 1.421(4) ?
C031 H031a . . .950 ?
C031 H031b . . .952 ?
C031 H031c . . .959 ?
C04 C041 . . 1.495(5) ?
C04 C05 . . 1.429(4) ?
C041 H041a . . .947 ?
C041 H041b . . .955 ?
C041 H041c . . .959 ?
C05 C051 . . 1.480(5) ?
C051 H051a . . .954 ?
C051 H051b . . .953 ?
C051 H051c . . .957 ?

loop_
_geom_hbond_atom_site_label_D
_geom_hbond_atom_site_label_H
_geom_hbond_atom_site_label_A
_geom_hbond_site_symmetry_D
_geom_hbond_site_symmetry_H
_geom_hbond_site_symmetry_A
_geom_hbond_distance_DH
_geom_hbond_distance_HA
_geom_hbond_distance_DA
_geom_hbond_angle_DHA
_geom_hbond_publ_flag
? ? ? ? ? ? ? ? ? ? ?

loop_
_geom_torsion_atom_site_label_1
_geom_torsion_atom_site_label_2
_geom_torsion_atom_site_label_3
_geom_torsion_atom_site_label_4
_geom_torsion_site_symmetry_1
_geom_torsion_site_symmetry_2
_geom_torsion_site_symmetry_3
_geom_torsion_site_symmetry_4
_geom_torsion
_geom_torsion_publ_flag
? ? ? ? ? ? ? ? ? ?
